data_4500965
loop_
_publ_author_name
'Kasugai, Kenta'
'Hashimoto, Suzumi'
'Imai, Kazunori'
'Sakon, Aya'
'Fujii, Kotaro'
'Uekusa, Hidehiro'
'Hayashi, Naoto'
'Kobayashi, Keiji'

_publ_section_title
;
 Supramolecular Networks in Crystalline Inclusion Complexes Formed from a
 New Host: 2,2-Bis(4-hydroxy-3-phenylphenyl)-1H-indene-1,3(2H)-dione
;
_journal_issue 9
_journal_name_full 'Crystal Growth &amp; Design'
_journal_page_first 4044
_journal_paper_doi 10.1021/cg200554f
_journal_volume 11
_journal_year 2011
_chemical_absolute_configuration 'CHOOSE rm ad rmad syn or unk'
_chemical_formula_moiety 'C34 H24 Cl2 O4 '
_chemical_formula_sum 'C34 H24 Cl2 O4'
_chemical_formula_weight 567.47
_space_group_IT_number 4
_symmetry_cell_setting monoclinic
_symmetry_Int_Tables_number 4
_symmetry_space_group_name_Hall 'P 2yb'
_symmetry_space_group_name_H-M 'P 1 21 1'
_cell_angle_alpha 90.0000
_cell_angle_beta 97.768(10)
_cell_angle_gamma 90.0000
_cell_formula_units_Z 4
_cell_length_a 9.3881(19)
_cell_length_b 26.515(6)
_cell_length_c 11.103(3)
_cell_measurement_reflns_used 25851
_cell_measurement_temperature 223.1
_cell_measurement_theta_max 27.5
_cell_measurement_theta_min 3.1
_cell_volume 2738.5(11)
_computing_cell_refinement PROCESS-AUTO
_computing_data_collection PROCESS-AUTO
_computing_data_reduction CrystalStructure
_computing_publication_material 'CrystalStructure 3.8'
_computing_structure_refinement CRYSTALS
_computing_structure_solution SIR92
_diffrn_detector_area_resol_mean 10.00
_diffrn_measured_fraction_theta_full 0.998
_diffrn_measured_fraction_theta_max 0.998
_diffrn_measurement_device_type 'Rigaku RAXIS-RAPID'
_diffrn_measurement_method \w
_diffrn_radiation_type 'Mo K\a'
_diffrn_radiation_wavelength 0.71075
_diffrn_reflns_av_R_equivalents 0.115
_diffrn_reflns_limit_h_max 12
_diffrn_reflns_limit_h_min -12
_diffrn_reflns_limit_k_max 34
_diffrn_reflns_limit_k_min -34
_diffrn_reflns_limit_l_max 14
_diffrn_reflns_limit_l_min -14
_diffrn_reflns_number 44508
_diffrn_reflns_theta_full 27.48
_diffrn_reflns_theta_max 27.48
_exptl_absorpt_coefficient_mu 0.276
_exptl_absorpt_correction_type none
_exptl_crystal_colour yellow
_exptl_crystal_density_diffrn 1.376
_exptl_crystal_density_method 'not measured'
_exptl_crystal_description block
_exptl_crystal_F_000 1176.00
_exptl_crystal_size_max 0.40
_exptl_crystal_size_mid 0.20
_exptl_crystal_size_min 0.20
_refine_diff_density_max 1.34
_refine_diff_density_min -1.36
_refine_ls_abs_structure_details 'Flack, H. D. (1983), Acta Cryst. A39, 876-881.  6115 Friedel Pairs'
_refine_ls_abs_structure_Flack 0.31(9)
_refine_ls_extinction_method none
_refine_ls_goodness_of_fit_ref 1.111
_refine_ls_hydrogen_treatment refall
_refine_ls_number_parameters 782
_refine_ls_number_reflns 7424
_refine_ls_R_factor_gt 0.0604
_refine_ls_shift/su_max 0.0054
_refine_ls_structure_factor_coef Fsqd
_refine_ls_weighting_details 'w = 1/\s^2^(Fo^2^)'
_refine_ls_weighting_scheme sigma
_refine_ls_wR_factor_ref 0.0985
_reflns_number_gt 4899
_reflns_number_total 12534
_reflns_threshold_expression F^2^>2.0\s(F^2^)
_cod_data_source_file cg200554f_si_002.cif
_cod_data_source_block '_KK-CH2Cl2'
_cod_original_cell_volume 2738.5(10)
_cod_original_formula_sum 'C34 H24 Cl2 O4 '
_cod_database_code 4500965
_diffrn_measured_temperature -50

loop_
_symmetry_equiv_pos_site_id
_symmetry_equiv_pos_as_xyz
1 +X,+Y,+Z
2 -X,1/2+Y,-Z

loop_
_atom_site_label
_atom_site_type_symbol
_atom_site_fract_x
_atom_site_fract_y
_atom_site_fract_z
_atom_site_U_iso_or_equiv
_atom_site_adp_type
_atom_site_occupancy
_atom_site_symmetry_multiplicity
_atom_site_calc_flag
_atom_site_refinement_flags
Cl(1) Cl 0.9405(3) 0.39179(10) -0.2133(2) 0.1058(10) Uani 1.00 1 d .
Cl(2) Cl 0.7075(2) 0.34504(14) -0.3605(3) 0.1713(15) Uani 1.00 1 d .
Cl(3) Cl 0.8283(4) 0.47511(13) -0.5498(5) 0.280(2) Uani 1.00 1 d .
Cl(4) Cl 0.5592(4) 0.47959(18) -0.6740(5) 0.266(2) Uani 1.00 1 d .
O(1) O 0.4813(4) 0.22326(16) 0.6120(3) 0.0398(15) Uani 1.00 1 d .
O(2) O 0.2001(3) 0.15498(14) 0.2654(3) 0.0309(12) Uani 1.00 1 d .
O(3) O 0.8719(4) 0.14998(19) 0.2174(4) 0.0381(15) Uani 1.00 1 d .
O(4) O 0.1630(5) 0.40938(16) 0.3242(4) 0.0455(15) Uani 1.00 1 d .
O(5) O 0.6436(4) 0.13295(15) -0.3374(3) 0.0332(14) Uani 1.00 1 d .
O(6) O 0.9328(3) 0.19782(14) 0.0128(3) 0.0277(12) Uani 1.00 1 d .
O(7) O 0.2561(4) 0.20759(17) 0.0607(4) 0.0373(16) Uani 1.00 1 d .
O(8) O 0.9580(5) -0.05571(16) -0.0824(4) 0.0505(16) Uani 1.00 1 d .
C(1) C 0.3617(5) 0.2075(2) 0.4054(5) 0.0221(18) Uani 1.00 1 d .
C(2) C 0.3906(6) 0.2007(2) 0.5451(5) 0.0276(19) Uani 1.00 1 d .
C(3) C 0.2877(5) 0.1638(2) 0.5817(5) 0.0282(19) Uani 1.00 1 d .
C(4) C 0.2709(6) 0.1475(2) 0.6969(6) 0.043(2) Uani 1.00 1 d .
C(5) C 0.1624(7) 0.1138(2) 0.7066(6) 0.053(2) Uani 1.00 1 d .
C(6) C 0.0704(7) 0.0969(2) 0.6046(7) 0.056(2) Uani 1.00 1 d .
C(7) C 0.0914(6) 0.1122(2) 0.4910(6) 0.040(2) Uani 1.00 1 d .
C(8) C 0.2034(6) 0.1455(2) 0.4797(5) 0.026(2) Uani 1.00 1 d .
C(9) C 0.2454(6) 0.1679(2) 0.3700(5) 0.0273(19) Uani 1.00 1 d .
C(10) C 0.3061(5) 0.26168(19) 0.3796(5) 0.0225(17) Uani 1.00 1 d .
C(11) C 0.3857(6) 0.3023(2) 0.4323(5) 0.038(2) Uani 1.00 1 d .
C(12) C 0.3339(6) 0.3511(2) 0.4138(5) 0.042(2) Uani 1.00 1 d .
C(13) C 0.2030(6) 0.3590(2) 0.3432(5) 0.037(2) Uani 1.00 1 d .
C(14) C 0.1208(6) 0.3200(2) 0.2908(5) 0.0252(19) Uani 1.00 1 d .
C(15) C 0.1706(6) 0.2709(2) 0.3124(5) 0.0251(18) Uani 1.00 1 d .
C(16) C -0.0218(6) 0.3289(2) 0.2171(5) 0.033(2) Uani 1.00 1 d .
C(17) C -0.0463(6) 0.3130(2) 0.0956(5) 0.040(2) Uani 1.00 1 d .
C(18) C -0.1796(7) 0.3213(2) 0.0279(6) 0.053(2) Uani 1.00 1 d .
C(19) C -0.2873(7) 0.3460(2) 0.0736(7) 0.058(2) Uani 1.00 1 d .
C(20) C -0.2635(7) 0.3615(2) 0.1946(8) 0.061(2) Uani 1.00 1 d .
C(21) C -0.1318(7) 0.3534(2) 0.2653(6) 0.050(2) Uani 1.00 1 d .
C(22) C 0.4996(5) 0.1945(2) 0.3502(5) 0.0236(18) Uani 1.00 1 d .
C(23) C 0.5751(6) 0.2283(2) 0.2862(5) 0.0276(19) Uani 1.00 1 d .
C(24) C 0.6990(6) 0.2129(2) 0.2427(5) 0.0258(19) Uani 1.00 1 d .
C(25) C 0.7468(5) 0.1649(2) 0.2600(5) 0.0263(19) Uani 1.00 1 d .
C(26) C 0.6740(5) 0.1289(2) 0.3216(5) 0.0254(18) Uani 1.00 1 d .
C(27) C 0.5522(6) 0.1453(2) 0.3668(5) 0.0247(19) Uani 1.00 1 d .
C(28) C 0.7258(5) 0.0758(2) 0.3396(5) 0.0248(18) Uani 1.00 1 d .
C(29) C 0.7854(5) 0.0486(2) 0.2522(5) 0.031(2) Uani 1.00 1 d .
C(30) C 0.8306(6) 0.0003(2) 0.2710(6) 0.044(2) Uani 1.00 1 d .
C(31) C 0.8146(7) -0.0245(2) 0.3776(7) 0.048(2) Uani 1.00 1 d .
C(32) C 0.7548(7) 0.0022(2) 0.4688(6) 0.050(2) Uani 1.00 1 d .
C(33) C 0.7127(6) 0.0515(2) 0.4508(5) 0.033(2) Uani 1.00 1 d .
C(34) C 0.7631(5) 0.1480(2) -0.1291(5) 0.0228(17) Uani 1.00 1 d .
C(35) C 0.7335(6) 0.1553(2) -0.2696(5) 0.0250(18) Uani 1.00 1 d .
C(36) C 0.8352(6) 0.1935(2) -0.3033(5) 0.0296(19) Uani 1.00 1 d .
C(37) C 0.8508(6) 0.2111(2) -0.4194(6) 0.042(2) Uani 1.00 1 d .
C(38) C 0.9580(7) 0.2467(2) -0.4296(6) 0.051(2) Uani 1.00 1 d .
C(39) C 1.0477(6) 0.2622(2) -0.3278(6) 0.043(2) Uani 1.00 1 d .
C(40) C 1.0342(6) 0.2461(2) -0.2098(6) 0.039(2) Uani 1.00 1 d .
C(41) C 0.9263(5) 0.2105(2) -0.2017(5) 0.0277(19) Uani 1.00 1 d .
C(42) C 0.8833(5) 0.1875(2) -0.0908(5) 0.0229(18) Uani 1.00 1 d .
C(43) C 0.6286(5) 0.1621(2) -0.0735(5) 0.0227(17) Uani 1.00 1 d .
C(44) C 0.5547(6) 0.1289(2) -0.0081(5) 0.0282(19) Uani 1.00 1 d .
C(45) C 0.4305(6) 0.1437(2) 0.0396(5) 0.032(2) Uani 1.00 1 d .
C(46) C 0.3793(5) 0.1927(2) 0.0214(5) 0.0224(17) Uani 1.00 1 d .
C(47) C 0.4523(5) 0.2277(2) -0.0427(5) 0.0223(18) Uani 1.00 1 d .
C(48) C 0.5744(5) 0.2110(2) -0.0893(5) 0.0234(18) Uani 1.00 1 d .
C(49) C 0.4026(6) 0.2811(2) -0.0612(5) 0.0293(19) Uani 1.00 1 d .
C(50) C 0.3521(5) 0.3084(2) 0.0298(5) 0.034(2) Uani 1.00 1 d .
C(51) C 0.3083(6) 0.3585(2) 0.0113(6) 0.045(2) Uani 1.00 1 d .
C(52) C 0.3200(6) 0.3818(2) -0.0983(7) 0.047(2) Uani 1.00 1 d .
C(53) C 0.3722(6) 0.3553(2) -0.1889(6) 0.048(2) Uani 1.00 1 d .
C(54) C 0.4129(6) 0.3045(2) -0.1713(5) 0.036(2) Uani 1.00 1 d .
C(55) C 0.8166(6) 0.0943(2) -0.1050(5) 0.031(2) Uani 1.00 1 d .
C(56) C 0.7339(6) 0.0541(2) -0.1570(5) 0.0332(19) Uani 1.00 1 d .
C(57) C 0.7836(6) 0.0053(2) -0.1451(5) 0.038(2) Uani 1.00 1 d .
C(58) C 0.9160(7) -0.0052(2) -0.0850(6) 0.041(2) Uani 1.00 1 d .
C(59) C 1.0045(5) 0.0334(2) -0.0291(5) 0.0297(19) Uani 1.00 1 d .
C(60) C 0.9508(6) 0.0826(2) -0.0393(5) 0.0281(19) Uani 1.00 1 d .
C(61) C 1.1477(6) 0.0225(2) 0.0411(5) 0.030(2) Uani 1.00 1 d .
C(62) C 1.2492(6) -0.0056(2) -0.0141(6) 0.052(2) Uani 1.00 1 d .
C(63) C 1.3841(8) -0.0147(2) 0.0585(9) 0.075(3) Uani 1.00 1 d .
C(64) C 1.4174(8) 0.0060(2) 0.1696(8) 0.069(3) Uani 1.00 1 d .
C(65) C 1.3159(8) 0.0327(2) 0.2241(7) 0.065(2) Uani 1.00 1 d .
C(66) C 1.1842(6) 0.0416(2) 0.1560(5) 0.039(2) Uani 1.00 1 d .
C(67) C 0.7593(9) 0.3943(3) -0.2690(9) 0.142(4) Uani 1.00 1 d .
C(68) C 0.6391(12) 0.4979(5) -0.5593(10) 0.209(7) Uani 1.00 1 d .
H(1) H 0.0295 0.1008 0.4215 0.047 Uiso 1.00 1 c R
H(2) H -0.0074 0.0751 0.6144 0.069 Uiso 1.00 1 c R
H(3) H 0.1506 0.1007 0.7843 0.064 Uiso 1.00 1 c R
H(4) H 0.3313 0.1595 0.7666 0.052 Uiso 1.00 1 c R
H(5) H 0.5432 0.2623 0.2786 0.033 Uiso 1.00 1 c R
H(6) H 0.7499 0.2362 0.1994 0.031 Uiso 1.00 1 c R
H(7) H 0.5047 0.1228 0.4147 0.030 Uiso 1.00 1 c R
H(8) H 0.7954 0.0645 0.1772 0.037 Uiso 1.00 1 c R
H(9) H 0.8738 -0.0171 0.2104 0.052 Uiso 1.00 1 c R
H(10) H 0.8429 -0.0587 0.3889 0.057 Uiso 1.00 1 c R
H(11) H 0.7444 -0.0136 0.5439 0.059 Uiso 1.00 1 c R
H(12) H 0.6726 0.0693 0.5125 0.039 Uiso 1.00 1 c R
H(13) H 0.891(5) 0.1724(18) 0.169(4) 0.016(17) Uiso 1.00 1 c .
H(14) H 0.4747 0.2970 0.4826 0.044 Uiso 1.00 1 c R
H(15) H 0.3876 0.3792 0.4484 0.048 Uiso 1.00 1 c R
H(16) H 0.1143 0.2435 0.2772 0.030 Uiso 1.00 1 c R
H(17) H 0.0267 0.2957 0.0607 0.047 Uiso 1.00 1 c R
H(18) H -0.1989 0.3096 -0.0535 0.061 Uiso 1.00 1 c R
H(19) H -0.3758 0.3541 0.0255 0.067 Uiso 1.00 1 c R
H(20) H -0.3397 0.3760 0.2309 0.073 Uiso 1.00 1 c R
H(21) H -0.1136 0.3665 0.3455 0.060 Uiso 1.00 1 c R
H(22) H 0.115(6) 0.409(2) 0.260(5) 0.06(2) Uiso 1.00 1 c .
H(23) H 0.7917 0.1996 -0.4903 0.051 Uiso 1.00 1 c R
H(24) H 0.9710 0.2590 -0.5078 0.062 Uiso 1.00 1 c R
H(25) H 1.1203 0.2860 -0.3393 0.051 Uiso 1.00 1 c R
H(26) H 1.0951 0.2582 -0.1406 0.048 Uiso 1.00 1 c R
H(27) H 0.5892 0.0955 0.0060 0.033 Uiso 1.00 1 c R
H(28) H 0.3820 0.1202 0.0841 0.038 Uiso 1.00 1 c R
H(29) H 0.6265 0.2345 -0.1308 0.028 Uiso 1.00 1 c R
H(30) H 0.4501 0.2868 -0.2346 0.044 Uiso 1.00 1 c R
H(31) H 0.3755 0.3710 -0.2654 0.056 Uiso 1.00 1 c R
H(32) H 0.2940 0.4163 -0.1104 0.057 Uiso 1.00 1 c R
H(33) H 0.2726 0.3774 0.0735 0.055 Uiso 1.00 1 c R
H(34) H 0.3416 0.2930 0.1054 0.041 Uiso 1.00 1 c R
H(35) H 0.6405 0.0607 -0.1985 0.039 Uiso 1.00 1 c R
H(36) H 0.7229 -0.0210 -0.1801 0.045 Uiso 1.00 1 c R
H(37) H 1.0077 0.1090 0.0002 0.034 Uiso 1.00 1 c R
H(38) H 1.1163 0.0589 0.1970 0.047 Uiso 1.00 1 c R
H(39) H 1.2161 -0.0172 -0.0939 0.062 Uiso 1.00 1 c R
H(40) H 1.4547 -0.0318 0.0202 0.090 Uiso 1.00 1 c R
H(41) H 1.5060 -0.0041 0.2148 0.078 Uiso 1.00 1 c R
H(42) H 1.3541 0.0444 0.3028 0.073 Uiso 1.00 1 c R
H(43) H 1.053(5) -0.059(2) -0.030(4) 0.044(18) Uiso 1.00 1 c .
H(44) H 0.220(6) 0.194(2) 0.124(5) 0.05(2) Uiso 1.00 1 c .
H(45) H 0.7363 0.4250 -0.3115 0.164 Uiso 1.00 1 c R
H(46) H 0.7078 0.3925 -0.2011 0.164 Uiso 1.00 1 c R
H(47) H 0.6477 0.5328 -0.5769 0.248 Uiso 1.00 1 c R
H(48) H 0.5945 0.4942 -0.4879 0.248 Uiso 1.00 1 c R

loop_
_atom_site_aniso_label
_atom_site_aniso_U_11
_atom_site_aniso_U_22
_atom_site_aniso_U_33
_atom_site_aniso_U_12
_atom_site_aniso_U_13
_atom_site_aniso_U_23
Cl(1) 0.104(2) 0.110(2) 0.1020(19) -0.0571(17) 0.0079(15) -0.0035(17)
Cl(2) 0.0820(19) 0.202(3) 0.222(3) -0.020(2) -0.006(2) -0.124(3)
Cl(3) 0.136(3) 0.107(2) 0.551(9) -0.004(2) -0.119(4) -0.011(3)
Cl(4) 0.179(3) 0.236(4) 0.347(6) 0.101(3) -0.099(4) -0.081(4)
O(1) 0.044(3) 0.045(3) 0.028(2) -0.003(2) -0.006(2) -0.001(2)
O(2) 0.023(2) 0.033(2) 0.035(2) -0.0026(19) -0.001(2) -0.005(2)
O(3) 0.026(2) 0.047(3) 0.045(3) 0.006(2) 0.016(2) 0.013(2)
O(4) 0.065(3) 0.021(2) 0.043(3) 0.009(2) -0.020(2) -0.003(2)
O(5) 0.037(2) 0.030(2) 0.032(2) 0.001(2) 0.002(2) -0.008(2)
O(6) 0.024(2) 0.031(2) 0.027(2) -0.0039(19) 0.002(2) 0.001(2)
O(7) 0.031(3) 0.043(3) 0.040(3) -0.002(2) 0.014(2) 0.006(2)
O(8) 0.050(3) 0.025(2) 0.072(3) 0.005(2) -0.011(2) -0.008(2)
C(1) 0.019(3) 0.021(3) 0.028(4) 0.002(2) 0.010(2) 0.004(2)
C(2) 0.027(3) 0.026(3) 0.030(4) 0.009(3) 0.006(3) 0.006(3)
C(3) 0.023(3) 0.030(3) 0.032(4) 0.003(3) 0.005(3) 0.005(3)
C(4) 0.045(4) 0.056(5) 0.029(4) -0.000(3) 0.011(3) 0.005(3)
C(5) 0.061(5) 0.065(5) 0.034(4) -0.009(4) 0.014(4) 0.013(4)
C(6) 0.039(4) 0.063(5) 0.070(6) -0.007(3) 0.024(4) 0.015(4)
C(7) 0.039(4) 0.047(4) 0.032(4) -0.007(3) 0.002(3) -0.006(3)
C(8) 0.024(3) 0.031(4) 0.027(4) 0.005(3) 0.010(3) 0.000(3)
C(9) 0.025(3) 0.022(3) 0.035(4) 0.011(2) 0.006(3) 0.010(3)
C(10) 0.024(3) 0.017(3) 0.027(3) 0.002(2) 0.002(2) 0.004(2)
C(11) 0.038(4) 0.022(3) 0.050(4) 0.002(3) -0.007(3) -0.001(3)
C(12) 0.045(4) 0.021(3) 0.053(4) -0.010(3) -0.014(3) 0.008(3)
C(13) 0.056(4) 0.013(3) 0.040(4) 0.011(3) -0.000(3) -0.001(3)
C(14) 0.036(3) 0.020(3) 0.022(3) -0.002(3) 0.013(3) -0.001(3)
C(15) 0.024(3) 0.016(3) 0.035(4) 0.002(2) 0.002(3) -0.003(3)
C(16) 0.028(3) 0.024(3) 0.045(4) 0.009(3) 0.000(3) -0.002(3)
C(17) 0.044(4) 0.039(4) 0.035(4) 0.002(3) -0.003(3) 0.005(3)
C(18) 0.041(4) 0.040(4) 0.071(5) -0.006(3) -0.019(4) 0.003(3)
C(19) 0.040(4) 0.051(5) 0.078(6) -0.004(3) -0.009(4) -0.004(4)
C(20) 0.027(4) 0.055(5) 0.100(7) 0.016(3) 0.000(4) 0.005(4)
C(21) 0.059(5) 0.038(4) 0.054(5) 0.008(3) 0.008(4) -0.011(3)
C(22) 0.028(3) 0.021(3) 0.023(3) 0.002(2) 0.003(2) -0.001(2)
C(23) 0.031(3) 0.026(3) 0.025(3) -0.003(3) 0.000(3) 0.001(3)
C(24) 0.020(3) 0.039(4) 0.019(3) -0.010(3) 0.003(3) 0.015(3)
C(25) 0.020(3) 0.042(4) 0.017(3) 0.004(3) 0.002(2) 0.001(3)
C(26) 0.020(3) 0.031(3) 0.023(3) -0.000(2) -0.005(2) 0.006(3)
C(27) 0.019(3) 0.036(4) 0.020(3) 0.003(3) 0.003(2) 0.005(3)
C(28) 0.024(3) 0.025(3) 0.026(3) -0.004(2) 0.002(2) -0.003(3)
C(29) 0.022(3) 0.035(4) 0.036(4) -0.001(3) -0.000(3) -0.006(3)
C(30) 0.042(4) 0.038(4) 0.052(5) 0.012(3) 0.003(3) -0.014(4)
C(31) 0.050(4) 0.029(4) 0.065(5) 0.010(3) 0.002(4) -0.005(4)
C(32) 0.073(5) 0.034(4) 0.042(5) 0.003(4) 0.004(4) 0.000(4)
C(33) 0.036(4) 0.027(4) 0.035(4) 0.006(3) 0.001(3) 0.001(3)
C(34) 0.022(3) 0.021(3) 0.026(3) -0.005(2) 0.006(2) -0.004(2)
C(35) 0.026(3) 0.028(3) 0.023(3) 0.007(2) 0.007(3) -0.010(3)
C(36) 0.033(3) 0.033(4) 0.023(3) 0.010(3) 0.009(3) 0.003(3)
C(37) 0.045(4) 0.044(4) 0.039(4) 0.008(3) 0.016(3) -0.005(3)
C(38) 0.052(4) 0.066(5) 0.038(5) -0.012(4) 0.016(4) 0.021(4)
C(39) 0.039(4) 0.049(4) 0.041(4) -0.004(3) 0.009(3) 0.013(3)
C(40) 0.019(3) 0.050(4) 0.050(5) -0.001(3) 0.008(3) 0.017(4)
C(41) 0.020(3) 0.031(4) 0.031(4) -0.003(3) 0.000(3) 0.006(3)
C(42) 0.012(3) 0.023(3) 0.034(4) 0.003(2) 0.003(3) -0.002(3)
C(43) 0.017(3) 0.026(3) 0.025(3) 0.002(2) 0.001(2) 0.002(3)
C(44) 0.026(3) 0.027(3) 0.031(4) 0.007(2) -0.000(3) 0.003(3)
C(45) 0.023(3) 0.037(4) 0.034(4) -0.005(3) -0.001(3) -0.000(3)
C(46) 0.016(3) 0.030(3) 0.020(3) 0.002(3) 0.000(2) -0.002(3)
C(47) 0.022(3) 0.017(3) 0.030(4) -0.005(2) 0.009(3) -0.001(2)
C(48) 0.023(3) 0.025(3) 0.020(3) -0.011(2) -0.002(2) 0.001(2)
C(49) 0.021(3) 0.037(4) 0.028(4) -0.001(2) -0.001(3) -0.004(3)
C(50) 0.023(3) 0.039(4) 0.040(4) 0.003(3) 0.006(3) -0.002(3)
C(51) 0.042(4) 0.036(4) 0.059(5) 0.004(3) 0.017(3) -0.007(4)
C(52) 0.040(4) 0.024(4) 0.078(6) 0.008(3) 0.009(4) 0.009(4)
C(53) 0.039(4) 0.043(4) 0.060(5) 0.009(3) -0.005(3) 0.018(4)
C(54) 0.035(4) 0.034(4) 0.041(4) 0.001(3) 0.011(3) 0.006(3)
C(55) 0.028(3) 0.037(4) 0.027(4) 0.002(3) 0.003(3) -0.006(3)
C(56) 0.029(3) 0.027(3) 0.040(4) -0.004(3) -0.006(3) -0.005(3)
C(57) 0.031(3) 0.034(4) 0.048(4) 0.001(3) -0.002(3) -0.016(3)
C(58) 0.034(4) 0.046(5) 0.040(4) -0.002(3) 0.001(3) 0.004(3)
C(59) 0.022(3) 0.027(3) 0.038(4) -0.002(3) -0.002(3) 0.000(3)
C(60) 0.033(3) 0.031(4) 0.021(3) -0.006(3) 0.009(3) -0.009(3)
C(61) 0.030(3) 0.026(3) 0.035(4) 0.000(3) 0.010(3) 0.013(3)
C(62) 0.033(4) 0.046(4) 0.075(5) 0.015(3) -0.001(3) -0.013(3)
C(63) 0.038(4) 0.050(5) 0.136(8) 0.018(3) 0.005(5) -0.005(5)
C(64) 0.041(5) 0.042(5) 0.112(8) -0.011(4) -0.030(5) 0.017(5)
C(65) 0.057(5) 0.057(5) 0.070(6) -0.020(4) -0.029(4) 0.013(4)
C(66) 0.039(4) 0.037(4) 0.041(4) 0.002(3) 0.002(3) 0.001(3)
C(67) 0.128(9) 0.089(8) 0.193(11) 0.027(6) -0.041(8) -0.057(8)
C(68) 0.159(12) 0.325(19) 0.135(10) -0.024(12) -0.004(9) -0.174(11)

loop_
_atom_type_symbol
_atom_type_description
_atom_type_scat_dispersion_real
_atom_type_scat_dispersion_imag
_atom_type_scat_source
C C 0.003 0.002
;
International Tables for Crystallography
(1992, Vol. C, Tables 4.2.6.8 and 6.1.1.4)
;
H H 0.000 0.000
;
International Tables for Crystallography
(1992, Vol. C, Table 6.1.1.4)
;
O O 0.011 0.006
;
International Tables for Crystallography
(1992, Vol. C, Tables 4.2.6.8 and 6.1.1.4)
;
Cl Cl 0.148 0.159
;
International Tables for Crystallography
(1992, Vol. C, Tables 4.2.6.8 and 6.1.1.4)
;

loop_
_geom_angle_atom_site_label_1
_geom_angle_atom_site_label_2
_geom_angle_atom_site_label_3
_geom_angle
_geom_angle_publ_flag
C(2) C(1) C(9) 101.6(4) yes
C(2) C(1) C(10) 107.6(4) yes
C(2) C(1) C(22) 109.2(4) yes
C(9) C(1) C(10) 112.4(4) yes
C(9) C(1) C(22) 110.7(4) yes
C(10) C(1) C(22) 114.5(4) yes
O(1) C(2) C(1) 124.8(5) yes
O(1) C(2) C(3) 126.4(5) yes
C(1) C(2) C(3) 108.7(4) yes
C(2) C(3) C(4) 128.8(5) yes
C(2) C(3) C(8) 109.5(5) yes
C(4) C(3) C(8) 121.7(5) yes
C(3) C(4) C(5) 117.2(5) yes
C(4) C(5) C(6) 121.8(6) yes
C(5) C(6) C(7) 120.2(6) yes
C(6) C(7) C(8) 118.5(6) yes
C(3) C(8) C(7) 120.4(6) yes
C(3) C(8) C(9) 110.7(5) yes
C(7) C(8) C(9) 128.8(5) yes
O(2) C(9) C(1) 125.3(5) yes
O(2) C(9) C(8) 125.3(5) yes
C(1) C(9) C(8) 109.2(5) yes
C(1) C(10) C(11) 119.5(4) yes
C(1) C(10) C(15) 121.2(4) yes
C(11) C(10) C(15) 119.0(4) yes
C(10) C(11) C(12) 120.0(5) yes
C(11) C(12) C(13) 119.5(5) yes
O(4) C(13) C(12) 115.6(5) yes
O(4) C(13) C(14) 122.1(5) yes
C(12) C(13) C(14) 122.2(5) yes
C(13) C(14) C(15) 118.4(5) yes
C(13) C(14) C(16) 121.7(5) yes
C(15) C(14) C(16) 119.8(5) yes
C(10) C(15) C(14) 120.7(4) yes
C(14) C(16) C(17) 119.9(5) yes
C(14) C(16) C(21) 121.6(5) yes
C(17) C(16) C(21) 118.5(5) yes
C(16) C(17) C(18) 119.5(6) yes
C(17) C(18) C(19) 122.4(6) yes
C(18) C(19) C(20) 118.1(6) yes
C(19) C(20) C(21) 120.9(7) yes
C(16) C(21) C(20) 120.5(6) yes
C(1) C(22) C(23) 124.8(5) yes
C(1) C(22) C(27) 117.1(5) yes
C(23) C(22) C(27) 118.2(5) yes
C(22) C(23) C(24) 119.9(5) yes
C(23) C(24) C(25) 120.5(5) yes
O(3) C(25) C(24) 120.1(5) yes
O(3) C(25) C(26) 117.6(5) yes
C(24) C(25) C(26) 122.3(5) yes
C(25) C(26) C(27) 116.4(5) yes
C(25) C(26) C(28) 122.3(5) yes
C(27) C(26) C(28) 121.2(5) yes
C(22) C(27) C(26) 122.7(5) yes
C(26) C(28) C(29) 123.4(5) yes
C(26) C(28) C(33) 118.8(5) yes
C(29) C(28) C(33) 117.8(5) yes
C(28) C(29) C(30) 122.1(6) yes
C(29) C(30) C(31) 120.8(6) yes
C(30) C(31) C(32) 118.5(6) yes
C(31) C(32) C(33) 120.5(6) yes
C(28) C(33) C(32) 120.3(6) yes
C(35) C(34) C(42) 102.3(4) yes
C(35) C(34) C(43) 109.2(4) yes
C(35) C(34) C(55) 107.7(4) yes
C(42) C(34) C(43) 109.5(4) yes
C(42) C(34) C(55) 111.8(4) yes
C(43) C(34) C(55) 115.5(4) yes
O(5) C(35) C(34) 125.2(5) yes
O(5) C(35) C(36) 126.9(5) yes
C(34) C(35) C(36) 107.8(4) yes
C(35) C(36) C(37) 128.0(5) yes
C(35) C(36) C(41) 111.4(5) yes
C(37) C(36) C(41) 120.5(5) yes
C(36) C(37) C(38) 117.9(5) yes
C(37) C(38) C(39) 120.1(6) yes
C(38) C(39) C(40) 123.7(6) yes
C(39) C(40) C(41) 115.1(5) yes
C(36) C(41) C(40) 122.5(5) yes
C(36) C(41) C(42) 109.4(4) yes
C(40) C(41) C(42) 128.0(5) yes
O(6) C(42) C(34) 125.6(5) yes
O(6) C(42) C(41) 125.7(4) yes
C(34) C(42) C(41) 108.7(4) yes
C(34) C(43) C(44) 123.8(5) yes
C(34) C(43) C(48) 119.1(5) yes
C(44) C(43) C(48) 117.1(5) yes
C(43) C(44) C(45) 121.4(5) yes
C(44) C(45) C(46) 119.8(5) yes
O(7) C(46) C(45) 121.4(5) yes
O(7) C(46) C(47) 118.1(5) yes
C(45) C(46) C(47) 120.5(5) yes
C(46) C(47) C(48) 117.5(5) yes
C(46) C(47) C(49) 122.0(5) yes
C(48) C(47) C(49) 120.5(5) yes
C(43) C(48) C(47) 123.6(5) yes
C(47) C(49) C(50) 121.9(5) yes
C(47) C(49) C(54) 119.1(5) yes
C(50) C(49) C(54) 118.9(5) yes
C(49) C(50) C(51) 121.0(6) yes
C(50) C(51) C(52) 119.8(6) yes
C(51) C(52) C(53) 119.7(6) yes
C(52) C(53) C(54) 120.4(6) yes
C(49) C(54) C(53) 120.1(6) yes
C(34) C(55) C(56) 119.3(5) yes
C(34) C(55) C(60) 123.4(5) yes
C(56) C(55) C(60) 117.2(5) yes
C(55) C(56) C(57) 121.0(5) yes
C(56) C(57) C(58) 121.2(5) yes
O(8) C(58) C(57) 116.5(5) yes
O(8) C(58) C(59) 122.7(5) yes
C(57) C(58) C(59) 120.8(6) yes
C(58) C(59) C(60) 117.3(5) yes
C(58) C(59) C(61) 121.7(5) yes
C(60) C(59) C(61) 120.9(5) yes
C(55) C(60) C(59) 122.4(5) yes
C(59) C(61) C(62) 119.4(5) yes
C(59) C(61) C(66) 120.6(5) yes
C(62) C(61) C(66) 120.0(5) yes
C(61) C(62) C(63) 116.3(6) yes
C(62) C(63) C(64) 121.8(7) yes
C(63) C(64) C(65) 121.2(7) yes
C(64) C(65) C(66) 117.7(7) yes
C(61) C(66) C(65) 122.6(6) yes
Cl(1) C(67) Cl(2) 112.0(5) yes
Cl(3) C(68) Cl(4) 108.2(7) yes
C(25) O(3) H(13) 106(3) no
C(13) O(4) H(22) 104(4) no
C(46) O(7) H(44) 124(3) no
C(58) O(8) H(43) 109(3) no
C(3) C(4) H(4) 121.3 no
C(5) C(4) H(4) 121.5 no
C(4) C(5) H(3) 119.3 no
C(6) C(5) H(3) 118.9 no
C(5) C(6) H(2) 120.1 no
C(7) C(6) H(2) 119.7 no
C(6) C(7) H(1) 120.6 no
C(8) C(7) H(1) 121.0 no
C(10) C(11) H(14) 120.9 no
C(12) C(11) H(14) 119.0 no
C(11) C(12) H(15) 120.9 no
C(13) C(12) H(15) 119.6 no
C(10) C(15) H(16) 119.9 no
C(14) C(15) H(16) 119.3 no
C(16) C(17) H(17) 120.3 no
C(18) C(17) H(17) 120.2 no
C(17) C(18) H(18) 120.4 no
C(19) C(18) H(18) 117.2 no
C(18) C(19) H(19) 122.6 no
C(20) C(19) H(19) 119.3 no
C(19) C(20) H(20) 119.8 no
C(21) C(20) H(20) 119.1 no
C(16) C(21) H(21) 118.9 no
C(20) C(21) H(21) 120.5 no
C(22) C(23) H(5) 118.6 no
C(24) C(23) H(5) 121.4 no
C(23) C(24) H(6) 119.3 no
C(25) C(24) H(6) 120.2 no
C(22) C(27) H(7) 118.4 no
C(26) C(27) H(7) 118.7 no
C(28) C(29) H(8) 118.7 no
C(30) C(29) H(8) 119.2 no
C(29) C(30) H(9) 120.3 no
C(31) C(30) H(9) 118.9 no
C(30) C(31) H(10) 120.4 no
C(32) C(31) H(10) 121.1 no
C(31) C(32) H(11) 120.4 no
C(33) C(32) H(11) 119.1 no
C(28) C(33) H(12) 119.6 no
C(32) C(33) H(12) 120.1 no
C(36) C(37) H(23) 122.4 no
C(38) C(37) H(23) 119.8 no
C(37) C(38) H(24) 119.3 no
C(39) C(38) H(24) 120.6 no
C(38) C(39) H(25) 117.2 no
C(40) C(39) H(25) 119.1 no
C(39) C(40) H(26) 122.2 no
C(41) C(40) H(26) 122.6 no
C(43) C(44) H(27) 119.7 no
C(45) C(44) H(27) 118.9 no
C(44) C(45) H(28) 119.6 no
C(46) C(45) H(28) 120.6 no
C(43) C(48) H(29) 117.9 no
C(47) C(48) H(29) 118.4 no
C(49) C(50) H(34) 120.7 no
C(51) C(50) H(34) 118.3 no
C(50) C(51) H(33) 121.3 no
C(52) C(51) H(33) 118.8 no
C(51) C(52) H(32) 120.3 no
C(53) C(52) H(32) 120.0 no
C(52) C(53) H(31) 119.4 no
C(54) C(53) H(31) 120.1 no
C(49) C(54) H(30) 120.4 no
C(53) C(54) H(30) 119.5 no
C(55) C(56) H(35) 118.9 no
C(57) C(56) H(35) 120.0 no
C(56) C(57) H(36) 118.3 no
C(58) C(57) H(36) 120.5 no
C(55) C(60) H(37) 119.2 no
C(59) C(60) H(37) 118.4 no
C(61) C(62) H(39) 114.9 no
C(63) C(62) H(39) 128.7 no
C(62) C(63) H(40) 116.6 no
C(64) C(63) H(40) 121.0 no
C(63) C(64) H(41) 116.5 no
C(65) C(64) H(41) 121.1 no
C(64) C(65) H(42) 111.7 no
C(66) C(65) H(42) 130.4 no
C(61) C(66) H(38) 121.6 no
C(65) C(66) H(38) 115.4 no
Cl(1) C(67) H(45) 110.9 no
Cl(1) C(67) H(46) 107.2 no
Cl(2) C(67) H(45) 109.7 no
Cl(2) C(67) H(46) 107.5 no
H(45) C(67) H(46) 109.5 no
Cl(3) C(68) H(47) 102.8 no
Cl(3) C(68) H(48) 116.3 no
Cl(4) C(68) H(47) 101.0 no
Cl(4) C(68) H(48) 117.1 no
H(47) C(68) H(48) 109.5 no

loop_
_geom_bond_atom_site_label_1
_geom_bond_atom_site_label_2
_geom_bond_distance
_geom_bond_publ_flag
Cl(1) C(67) 1.731(9) yes
Cl(2) C(67) 1.687(10) yes
Cl(3) C(68) 1.866(12) yes
Cl(4) C(68) 1.471(12) yes
O(1) C(2) 1.210(6) yes
O(2) C(9) 1.229(7) yes
O(3) C(25) 1.382(7) yes
O(4) C(13) 1.396(7) yes
O(5) C(35) 1.208(6) yes
O(6) C(42) 1.212(7) yes
O(7) C(46) 1.349(7) yes
O(8) C(58) 1.394(8) yes
C(1) C(2) 1.549(8) yes
C(1) C(9) 1.528(7) yes
C(1) C(10) 1.542(7) yes
C(1) C(22) 1.544(8) yes
C(2) C(3) 1.470(8) yes
C(3) C(4) 1.380(9) yes
C(3) C(8) 1.380(8) yes
C(4) C(5) 1.371(9) yes
C(5) C(6) 1.401(9) yes
C(6) C(7) 1.364(10) yes
C(7) C(8) 1.393(9) yes
C(8) C(9) 1.456(9) yes
C(10) C(11) 1.393(7) yes
C(10) C(15) 1.407(7) yes
C(11) C(12) 1.390(8) yes
C(12) C(13) 1.381(8) yes
C(13) C(14) 1.371(8) yes
C(14) C(15) 1.394(7) yes
C(14) C(16) 1.491(7) yes
C(16) C(17) 1.403(8) yes
C(16) C(21) 1.386(9) yes
C(17) C(18) 1.387(8) yes
C(18) C(19) 1.358(10) yes
C(19) C(20) 1.393(11) yes
C(20) C(21) 1.389(9) yes
C(22) C(23) 1.395(8) yes
C(22) C(27) 1.400(8) yes
C(23) C(24) 1.381(8) yes
C(24) C(25) 1.354(8) yes
C(25) C(26) 1.405(8) yes
C(26) C(27) 1.380(8) yes
C(26) C(28) 1.495(8) yes
C(28) C(29) 1.386(8) yes
C(28) C(33) 1.412(9) yes
C(29) C(30) 1.357(8) yes
C(30) C(31) 1.380(10) yes
C(31) C(32) 1.412(10) yes
C(32) C(33) 1.372(9) yes
C(34) C(35) 1.559(8) yes
C(34) C(42) 1.556(7) yes
C(34) C(43) 1.526(7) yes
C(34) C(55) 1.521(8) yes
C(35) C(36) 1.474(8) yes
C(36) C(37) 1.398(9) yes
C(36) C(41) 1.396(8) yes
C(37) C(38) 1.397(9) yes
C(38) C(39) 1.378(9) yes
C(39) C(40) 1.400(10) yes
C(40) C(41) 1.395(8) yes
C(41) C(42) 1.479(8) yes
C(43) C(44) 1.386(8) yes
C(43) C(48) 1.394(7) yes
C(44) C(45) 1.401(8) yes
C(45) C(46) 1.390(8) yes
C(46) C(47) 1.403(8) yes
C(47) C(48) 1.391(8) yes
C(47) C(49) 1.497(8) yes
C(49) C(50) 1.378(9) yes
C(49) C(54) 1.386(9) yes
C(50) C(51) 1.399(9) yes
C(51) C(52) 1.382(10) yes
C(52) C(53) 1.371(10) yes
C(53) C(54) 1.408(9) yes
C(55) C(56) 1.397(8) yes
C(55) C(60) 1.402(7) yes
C(56) C(57) 1.375(8) yes
C(57) C(58) 1.358(8) yes
C(58) C(59) 1.409(8) yes
C(59) C(60) 1.398(8) yes
C(59) C(61) 1.489(7) yes
C(61) C(62) 1.412(9) yes
C(61) C(66) 1.373(8) yes
C(62) C(63) 1.427(9) yes
C(63) C(64) 1.347(13) yes
C(64) C(65) 1.390(11) yes
C(65) C(66) 1.380(9) yes
O(3) H(13) 0.84(5) no
O(4) H(22) 0.79(5) no
O(7) H(44) 0.90(6) no
O(8) H(43) 1.00(5) no
C(4) H(4) 0.950 no
C(5) H(3) 0.950 no
C(6) H(2) 0.950 no
C(7) H(1) 0.950 no
C(11) H(14) 0.950 no
C(12) H(15) 0.950 no
C(15) H(16) 0.950 no
C(17) H(17) 0.950 no
C(18) H(18) 0.950 no
C(19) H(19) 0.950 no
C(20) H(20) 0.950 no
C(21) H(21) 0.950 no
C(23) H(5) 0.950 no
C(24) H(6) 0.950 no
C(27) H(7) 0.950 no
C(29) H(8) 0.950 no
C(30) H(9) 0.950 no
C(31) H(10) 0.950 no
C(32) H(11) 0.950 no
C(33) H(12) 0.950 no
C(37) H(23) 0.950 no
C(38) H(24) 0.950 no
C(39) H(25) 0.950 no
C(40) H(26) 0.950 no
C(44) H(27) 0.950 no
C(45) H(28) 0.950 no
C(48) H(29) 0.950 no
C(50) H(34) 0.950 no
C(51) H(33) 0.950 no
C(52) H(32) 0.950 no
C(53) H(31) 0.950 no
C(54) H(30) 0.950 no
C(56) H(35) 0.950 no
C(57) H(36) 0.950 no
C(60) H(37) 0.950 no
C(62) H(39) 0.950 no
C(63) H(40) 0.950 no
C(64) H(41) 0.950 no
C(65) H(42) 0.950 no
C(66) H(38) 0.950 no
C(67) H(45) 0.950 no
C(67) H(46) 0.950 no
C(68) H(47) 0.950 no
C(68) H(48) 0.950 no

loop_
_geom_contact_atom_site_label_1
_geom_contact_atom_site_label_2
_geom_contact_distance
_geom_contact_site_symmetry_2
Cl(1) O(8) 3.575(5) 2_755
Cl(1) C(18) 3.572(7) 1_655
Cl(3) C(6) 3.445(8) 2_655
O(1) O(5) 2.853(5) 1_556
O(1) C(35) 3.121(6) 1_556
O(1) C(36) 3.422(7) 1_556
O(1) C(37) 3.548(7) 1_556
O(1) C(48) 3.329(6) 1_556
O(1) C(54) 3.355(7) 1_556
O(2) O(3) 3.058(5) 1_455
O(2) O(7) 2.777(6) .
O(2) C(45) 3.539(7) .
O(2) C(46) 3.522(7) .
O(2) C(65) 3.470(8) 1_455
O(2) C(66) 3.239(7) 1_455
O(3) O(2) 3.058(5) 1_655
O(3) O(6) 2.729(6) .
O(3) C(7) 3.576(7) 1_655
O(3) C(42) 3.578(7) .
O(3) C(60) 3.526(7) .
O(4) O(8) 2.920(6) 2_655
O(4) C(32) 3.385(8) 2_656
O(4) C(57) 3.308(7) 2_655
O(4) C(58) 3.492(8) 2_655
O(5) O(1) 2.853(5) 1_554
O(5) C(2) 3.120(6) 1_554
O(5) C(3) 3.439(6) 1_554
O(5) C(4) 3.591(7) 1_554
O(5) C(27) 3.297(6) 1_554
O(5) C(33) 3.321(7) 1_554
O(6) O(3) 2.729(6) .
O(6) O(7) 3.021(5) 1_655
O(6) C(17) 3.188(7) 1_655
O(6) C(18) 3.451(7) 1_655
O(6) C(25) 3.555(7) .
O(7) O(2) 2.777(6) .
O(7) O(6) 3.021(5) 1_455
O(7) C(15) 3.446(7) .
O(7) C(40) 3.566(7) 1_455
O(8) Cl(1) 3.575(5) 2_745
O(8) O(4) 2.920(6) 2_645
O(8) C(16) 3.492(7) 2_645
O(8) C(17) 3.586(7) 2_645
O(8) C(51) 3.546(8) 2_645
C(2) O(5) 3.120(6) 1_556
C(3) O(5) 3.439(6) 1_556
C(4) O(5) 3.591(7) 1_556
C(6) Cl(3) 3.445(8) 2_645
C(7) O(3) 3.576(7) 1_455
C(15) O(7) 3.446(7) .
C(16) O(8) 3.492(7) 2_655
C(17) O(6) 3.188(7) 1_455
C(17) O(8) 3.586(7) 2_655
C(18) Cl(1) 3.572(7) 1_455
C(18) O(6) 3.451(7) 1_455
C(19) C(49) 3.535(8) 1_455
C(19) C(50) 3.500(8) 1_455
C(23) C(46) 3.384(7) .
C(25) O(6) 3.555(7) .
C(25) C(44) 3.402(7) .
C(27) O(5) 3.297(6) 1_556
C(32) O(4) 3.385(8) 2_646
C(33) O(5) 3.321(7) 1_556
C(35) O(1) 3.121(6) 1_554
C(36) O(1) 3.422(7) 1_554
C(37) O(1) 3.548(7) 1_554
C(40) O(7) 3.566(7) 1_655
C(42) O(3) 3.578(7) .
C(44) C(25) 3.402(7) .
C(45) O(2) 3.539(7) .
C(46) O(2) 3.522(7) .
C(46) C(23) 3.384(7) .
C(48) O(1) 3.329(6) 1_554
C(49) C(19) 3.535(8) 1_655
C(50) C(19) 3.500(8) 1_655
C(51) O(8) 3.546(8) 2_655
C(54) O(1) 3.355(7) 1_554
C(57) O(4) 3.308(7) 2_645
C(58) O(4) 3.492(8) 2_645
C(60) O(3) 3.526(7) .
C(65) O(2) 3.470(8) 1_655
C(66) O(2) 3.239(7) 1_655
Cl(1) H(9) 2.977 2_755
Cl(1) H(10) 3.275 2_755
Cl(1) H(18) 3.200 1_655
Cl(1) H(32) 3.422 1_655
Cl(1) H(43) 2.99(5) 2_755
Cl(2) H(14) 2.899 1_554
Cl(2) H(15) 3.552 1_554
Cl(2) H(18) 3.531 1_655
Cl(2) H(30) 3.332 .
Cl(2) H(31) 3.492 .
Cl(3) H(2) 3.270 2_655
Cl(3) H(10) 3.469 2_755
Cl(3) H(21) 3.180 1_654
Cl(3) H(45) 3.183 .
Cl(4) H(11) 3.370 2_655
Cl(4) H(15) 3.482 1_554
Cl(4) H(20) 3.135 1_654
Cl(4) H(35) 3.071 2_654
Cl(4) H(36) 2.912 2_654
Cl(4) H(39) 3.545 2_754
O(1) H(23) 3.328 1_556
O(1) H(29) 3.009 1_556
O(1) H(30) 2.440 1_556
O(2) H(13) 2.99(4) 1_455
O(2) H(28) 2.958 .
O(2) H(37) 3.462 1_455
O(2) H(38) 2.744 1_455
O(2) H(42) 3.271 1_455
O(2) H(44) 1.90(6) .
O(3) H(1) 2.850 1_655
O(3) H(16) 3.371 1_655
O(3) H(37) 3.075 .
O(3) H(38) 3.360 .
O(4) H(10) 3.304 2_656
O(4) H(11) 2.593 2_656
O(4) H(33) 3.210 .
O(4) H(36) 2.753 2_655
O(5) H(4) 3.367 1_554
O(5) H(7) 2.895 1_554
O(5) H(12) 2.414 1_554
O(6) H(6) 3.039 .
O(6) H(13) 1.95(5) .
O(6) H(16) 3.411 1_655
O(6) H(17) 2.770 1_655
O(6) H(18) 3.257 1_655
O(6) H(44) 2.81(5) 1_655
O(7) H(16) 3.053 .
O(7) H(17) 3.178 .
O(7) H(26) 2.859 1_455
O(7) H(37) 3.508 1_455
O(8) H(9) 3.596 .
O(8) H(22) 2.20(5) 2_645
O(8) H(32) 3.478 2_645
O(8) H(33) 2.810 2_645
C(1) H(44) 3.25(5) .
C(2) H(30) 3.336 1_556
C(3) H(47) 3.529 2_645
C(4) H(47) 3.448 2_645
C(5) H(47) 3.250 2_645
C(6) H(47) 3.196 2_645
C(7) H(38) 3.594 1_455
C(7) H(47) 3.273 2_645
C(8) H(47) 3.413 2_645
C(9) H(38) 3.589 1_455
C(9) H(42) 3.539 1_455
C(9) H(44) 2.79(5) .
C(10) H(24) 3.540 1_456
C(10) H(34) 3.217 .
C(10) H(44) 3.37(5) .
C(12) H(31) 3.570 1_556
C(13) H(33) 3.189 .
C(13) H(34) 3.557 .
C(14) H(24) 3.233 1_456
C(14) H(33) 3.332 .
C(14) H(34) 3.193 .
C(15) H(24) 2.934 1_456
C(15) H(34) 3.033 .
C(15) H(44) 3.00(6) .
C(16) H(6) 3.250 1_455
C(16) H(24) 3.581 1_456
C(17) H(6) 3.120 1_455
C(17) H(26) 3.419 1_455
C(17) H(33) 3.485 .
C(17) H(43) 3.47(5) 2_655
C(18) H(6) 3.081 1_455
C(18) H(29) 3.293 1_455
C(18) H(43) 3.39(5) 2_655
C(18) H(46) 3.228 1_455
C(19) H(6) 3.228 1_455
C(19) H(43) 3.43(5) 2_655
C(19) H(46) 3.284 1_455
C(20) H(5) 3.396 1_455
C(20) H(6) 3.325 1_455
C(20) H(39) 3.454 2_655
C(20) H(43) 3.56(5) 2_655
C(21) H(6) 3.348 1_455
C(21) H(24) 3.589 1_456
C(22) H(23) 3.060 1_556
C(22) H(28) 3.599 .
C(22) H(44) 3.38(5) .
C(23) H(23) 3.084 1_556
C(23) H(34) 3.254 .
C(24) H(23) 2.996 1_556
C(25) H(1) 3.445 1_655
C(25) H(23) 2.897 1_556
C(25) H(27) 3.522 .
C(26) H(1) 3.453 1_655
C(26) H(23) 2.911 1_556
C(26) H(27) 3.598 .
C(26) H(28) 3.545 .
C(27) H(23) 2.947 1_556
C(27) H(28) 3.390 .
C(27) H(42) 3.280 1_455
C(28) H(1) 2.948 1_655
C(28) H(41) 3.145 1_455
C(28) H(42) 3.557 1_455
C(29) H(1) 3.088 1_655
C(29) H(27) 3.324 .
C(29) H(38) 3.258 .
C(29) H(41) 2.952 1_455
C(30) H(1) 3.541 1_655
C(30) H(32) 2.991 2_645
C(30) H(38) 3.298 .
C(30) H(41) 3.029 1_455
C(31) H(31) 3.438 2_645
C(31) H(32) 3.391 2_645
C(31) H(41) 3.247 1_455
C(32) H(2) 3.218 1_655
C(32) H(41) 3.414 1_455
C(32) H(48) 3.321 2_645
C(33) H(1) 3.305 1_655
C(33) H(2) 3.051 1_655
C(33) H(41) 3.381 1_455
C(33) H(42) 3.546 1_455
C(33) H(48) 3.334 2_645
C(34) H(13) 3.43(4) .
C(35) H(2) 3.599 1_654
C(35) H(12) 3.319 1_554
C(40) H(17) 3.288 1_655
C(40) H(18) 3.415 1_655
C(41) H(18) 3.393 1_655
C(42) H(13) 2.90(5) .
C(42) H(17) 3.503 1_655
C(42) H(18) 3.368 1_655
C(43) H(4) 3.100 1_554
C(43) H(13) 3.41(4) .
C(44) H(4) 3.145 1_554
C(44) H(8) 3.316 .
C(45) H(4) 3.077 1_554
C(46) H(4) 2.940 1_554
C(46) H(5) 3.569 .
C(46) H(26) 3.475 1_455
C(47) H(4) 2.896 1_554
C(47) H(26) 3.479 1_455
C(48) H(4) 2.940 1_554
C(48) H(6) 3.465 .
C(48) H(18) 3.361 1_655
C(49) H(19) 2.909 1_655
C(49) H(26) 2.965 1_455
C(50) H(5) 3.317 .
C(50) H(17) 3.138 .
C(50) H(19) 2.834 1_655
C(50) H(26) 3.152 1_455
C(51) H(17) 3.233 .
C(51) H(19) 2.951 1_655
C(52) H(9) 3.381 2_655
C(52) H(19) 3.086 1_655
C(52) H(40) 3.159 2_755
C(53) H(19) 3.121 1_655
C(53) H(25) 3.271 1_455
C(53) H(46) 3.321 .
C(54) H(19) 3.044 1_655
C(54) H(25) 3.144 1_455
C(54) H(26) 3.287 1_455
C(55) H(3) 3.523 1_654
C(55) H(8) 3.262 .
C(57) H(11) 3.459 1_554
C(57) H(22) 3.06(6) 2_645
C(57) H(33) 3.539 2_645
C(58) H(9) 3.371 .
C(58) H(22) 2.97(5) 2_645
C(58) H(33) 3.590 2_645
C(59) H(3) 3.182 1_654
C(59) H(8) 3.316 .
C(59) H(9) 3.354 .
C(60) H(3) 2.928 1_654
C(60) H(8) 3.014 .
C(60) H(13) 3.42(5) .
C(61) H(3) 3.529 1_654
C(61) H(9) 3.543 .
C(61) H(28) 3.391 1_655
C(62) H(46) 3.594 2_745
C(63) H(27) 3.588 1_655
C(63) H(28) 3.587 1_655
C(63) H(32) 3.514 2_745
C(63) H(45) 3.547 2_745
C(63) H(46) 3.112 2_745
C(64) H(27) 3.510 1_655
C(64) H(28) 3.177 1_655
C(64) H(45) 3.128 2_745
C(64) H(46) 3.268 2_745
C(64) H(48) 3.565 2_745
C(65) H(7) 3.508 1_655
C(65) H(28) 2.906 1_655
C(65) H(45) 3.076 2_745
C(65) H(48) 3.109 2_745
C(66) H(9) 3.428 .
C(66) H(28) 2.972 1_655
C(66) H(45) 3.569 2_745
C(67) H(18) 3.267 1_655
C(68) H(12) 3.580 2_655
C(68) H(42) 3.096 2_755
C(68) H(45) 3.386 .
H(1) O(3) 2.850 1_455
H(1) C(25) 3.445 1_455
H(1) C(26) 3.453 1_455
H(1) C(28) 2.948 1_455
H(1) C(29) 3.088 1_455
H(1) C(30) 3.541 1_455
H(1) C(33) 3.305 1_455
H(1) H(8) 3.392 1_455
H(1) H(13) 3.488 1_455
H(1) H(38) 2.943 1_455
H(2) Cl(3) 3.270 2_645
H(2) C(32) 3.218 1_455
H(2) C(33) 3.051 1_455
H(2) C(35) 3.599 1_456
H(2) H(11) 3.328 1_455
H(2) H(12) 3.068 1_455
H(3) C(55) 3.523 1_456
H(3) C(59) 3.182 1_456
H(3) C(60) 2.928 1_456
H(3) C(61) 3.529 1_456
H(3) H(37) 2.909 1_456
H(3) H(39) 3.428 1_456
H(4) O(5) 3.367 1_556
H(4) C(43) 3.100 1_556
H(4) C(44) 3.145 1_556
H(4) C(45) 3.077 1_556
H(4) C(46) 2.940 1_556
H(4) C(47) 2.896 1_556
H(4) C(48) 2.940 1_556
H(4) H(29) 3.476 1_556
H(4) H(30) 3.554 1_556
H(5) C(20) 3.396 1_655
H(5) C(46) 3.569 .
H(5) C(50) 3.317 .
H(5) H(20) 3.277 1_655
H(5) H(34) 2.638 .
H(6) O(6) 3.039 .
H(6) C(16) 3.250 1_655
H(6) C(17) 3.120 1_655
H(6) C(18) 3.081 1_655
H(6) C(19) 3.228 1_655
H(6) C(20) 3.325 1_655
H(6) C(21) 3.348 1_655
H(6) C(48) 3.465 .
H(6) H(16) 3.419 1_655
H(6) H(17) 3.564 1_655
H(6) H(18) 3.503 1_655
H(6) H(23) 3.550 1_556
H(7) O(5) 2.895 1_556
H(7) C(65) 3.508 1_455
H(7) H(23) 3.429 1_556
H(7) H(42) 2.718 1_455
H(7) H(47) 3.417 2_645
H(8) C(44) 3.316 .
H(8) C(55) 3.262 .
H(8) C(59) 3.316 .
H(8) C(60) 3.014 .
H(8) H(1) 3.392 1_655
H(8) H(27) 2.653 .
H(8) H(37) 3.206 .
H(8) H(38) 2.994 .
H(8) H(41) 3.343 1_455
H(9) Cl(1) 2.977 2_745
H(9) O(8) 3.596 .
H(9) C(52) 3.381 2_645
H(9) C(58) 3.371 .
H(9) C(59) 3.354 .
H(9) C(61) 3.543 .
H(9) C(66) 3.428 .
H(9) H(32) 2.522 2_645
H(9) H(38) 3.059 .
H(9) H(41) 3.477 1_455
H(9) H(43) 3.515 .
H(10) Cl(1) 3.275 2_745
H(10) Cl(3) 3.469 2_745
H(10) O(4) 3.304 2_646
H(10) H(15) 3.422 2_646
H(10) H(31) 2.965 2_645
H(10) H(32) 3.252 2_645
H(11) Cl(4) 3.370 2_645
H(11) O(4) 2.593 2_646
H(11) C(57) 3.459 1_556
H(11) H(2) 3.328 1_655
H(11) H(15) 3.107 2_646
H(11) H(22) 3.146 2_646
H(11) H(36) 3.104 1_556
H(11) H(48) 3.165 2_645
H(12) O(5) 2.414 1_556
H(12) C(35) 3.319 1_556
H(12) C(68) 3.580 2_645
H(12) H(2) 3.068 1_655
H(12) H(35) 3.272 1_556
H(12) H(42) 3.594 1_455
H(12) H(47) 3.327 2_645
H(12) H(48) 3.184 2_645
H(13) O(2) 2.99(4) 1_655
H(13) O(6) 1.95(5) .
H(13) C(34) 3.43(4) .
H(13) C(42) 2.90(5) .
H(13) C(43) 3.41(4) .
H(13) C(60) 3.42(5) .
H(13) H(1) 3.488 1_655
H(13) H(16) 2.952 1_655
H(13) H(37) 2.846 .
H(13) H(44) 3.24(7) 1_655
H(14) Cl(2) 2.899 1_556
H(14) H(30) 3.191 1_556
H(15) Cl(2) 3.552 1_556
H(15) Cl(4) 3.482 1_556
H(15) H(10) 3.422 2_656
H(15) H(11) 3.107 2_656
H(15) H(31) 3.202 1_556
H(16) O(3) 3.371 1_455
H(16) O(6) 3.411 1_455
H(16) O(7) 3.053 .
H(16) H(6) 3.419 1_455
H(16) H(13) 2.952 1_455
H(16) H(24) 2.923 1_456
H(16) H(34) 3.319 .
H(16) H(44) 2.463 .
H(17) O(6) 2.770 1_455
H(17) O(7) 3.178 .
H(17) C(40) 3.288 1_455
H(17) C(42) 3.503 1_455
H(17) C(50) 3.138 .
H(17) C(51) 3.233 .
H(17) H(6) 3.564 1_455
H(17) H(26) 2.604 1_455
H(17) H(33) 3.155 .
H(17) H(34) 2.931 .
H(17) H(44) 3.279 .
H(18) Cl(1) 3.200 1_455
H(18) Cl(2) 3.531 1_455
H(18) O(6) 3.257 1_455
H(18) C(40) 3.415 1_455
H(18) C(41) 3.393 1_455
H(18) C(42) 3.368 1_455
H(18) C(48) 3.361 1_455
H(18) C(67) 3.267 1_455
H(18) H(6) 3.503 1_455
H(18) H(26) 3.336 1_455
H(18) H(29) 2.646 1_455
H(18) H(46) 2.809 1_455
H(19) C(49) 2.909 1_455
H(19) C(50) 2.834 1_455
H(19) C(51) 2.951 1_455
H(19) C(52) 3.086 1_455
H(19) C(53) 3.121 1_455
H(19) C(54) 3.044 1_455
H(19) H(30) 3.595 1_455
H(19) H(33) 3.469 1_455
H(19) H(34) 3.330 1_455
H(19) H(40) 3.140 2_655
H(19) H(46) 2.918 1_455
H(20) Cl(4) 3.135 1_456
H(20) H(5) 3.277 1_455
H(20) H(39) 3.486 2_655
H(21) Cl(3) 3.180 1_456
H(21) H(24) 3.326 1_456
H(22) O(8) 2.20(5) 2_655
H(22) C(57) 3.06(6) 2_655
H(22) C(58) 2.97(5) 2_655
H(22) H(11) 3.146 2_656
H(22) H(33) 2.833 .
H(22) H(36) 2.625 2_655
H(22) H(43) 2.94(7) 2_655
H(23) O(1) 3.328 1_554
H(23) C(22) 3.060 1_554
H(23) C(23) 3.084 1_554
H(23) C(24) 2.996 1_554
H(23) C(25) 2.897 1_554
H(23) C(26) 2.911 1_554
H(23) C(27) 2.947 1_554
H(23) H(6) 3.550 1_554
H(23) H(7) 3.429 1_554
H(24) C(10) 3.540 1_654
H(24) C(14) 3.233 1_654
H(24) C(15) 2.934 1_654
H(24) C(16) 3.581 1_654
H(24) C(21) 3.589 1_654
H(24) H(16) 2.923 1_654
H(24) H(21) 3.326 1_654
H(25) C(53) 3.271 1_655
H(25) C(54) 3.144 1_655
H(25) H(30) 3.157 1_655
H(25) H(31) 3.312 1_655
H(26) O(7) 2.859 1_655
H(26) C(17) 3.419 1_655
H(26) C(46) 3.475 1_655
H(26) C(47) 3.479 1_655
H(26) C(49) 2.965 1_655
H(26) C(50) 3.152 1_655
H(26) C(54) 3.287 1_655
H(26) H(17) 2.604 1_655
H(26) H(18) 3.336 1_655
H(26) H(34) 3.458 1_655
H(26) H(44) 3.466 1_655
H(27) C(25) 3.522 .
H(27) C(26) 3.598 .
H(27) C(29) 3.324 .
H(27) C(63) 3.588 1_455
H(27) C(64) 3.510 1_455
H(27) H(8) 2.653 .
H(28) O(2) 2.958 .
H(28) C(22) 3.599 .
H(28) C(26) 3.545 .
H(28) C(27) 3.390 .
H(28) C(61) 3.391 1_455
H(28) C(63) 3.587 1_455
H(28) C(64) 3.177 1_455
H(28) C(65) 2.906 1_455
H(28) C(66) 2.972 1_455
H(28) H(37) 3.524 1_455
H(28) H(38) 3.359 1_455
H(28) H(42) 3.190 1_455
H(29) O(1) 3.009 1_554
H(29) C(18) 3.293 1_655
H(29) H(4) 3.476 1_554
H(29) H(18) 2.646 1_655
H(30) Cl(2) 3.332 .
H(30) O(1) 2.440 1_554
H(30) C(2) 3.336 1_554
H(30) H(4) 3.554 1_554
H(30) H(14) 3.191 1_554
H(30) H(19) 3.595 1_655
H(30) H(25) 3.157 1_455
H(31) Cl(2) 3.492 .
H(31) C(12) 3.570 1_554
H(31) C(31) 3.438 2_655
H(31) H(10) 2.965 2_655
H(31) H(15) 3.202 1_554
H(31) H(25) 3.312 1_455
H(31) H(41) 3.514 2_755
H(31) H(46) 3.157 .
H(32) Cl(1) 3.422 1_455
H(32) O(8) 3.478 2_655
H(32) C(30) 2.991 2_655
H(32) C(31) 3.391 2_655
H(32) C(63) 3.514 2_755
H(32) H(9) 2.522 2_655
H(32) H(10) 3.252 2_655
H(32) H(40) 2.798 2_755
H(32) H(41) 3.149 2_755
H(33) O(4) 3.210 .
H(33) O(8) 2.810 2_655
H(33) C(13) 3.189 .
H(33) C(14) 3.332 .
H(33) C(17) 3.485 .
H(33) C(57) 3.539 2_655
H(33) C(58) 3.590 2_655
H(33) H(17) 3.155 .
H(33) H(19) 3.469 1_655
H(33) H(22) 2.833 .
H(33) H(36) 2.940 2_655
H(33) H(43) 3.464 2_655
H(34) C(10) 3.217 .
H(34) C(13) 3.557 .
H(34) C(14) 3.193 .
H(34) C(15) 3.033 .
H(34) C(23) 3.254 .
H(34) H(5) 2.638 .
H(34) H(16) 3.319 .
H(34) H(17) 2.931 .
H(34) H(19) 3.330 1_655
H(34) H(26) 3.458 1_455
H(35) Cl(4) 3.071 2_644
H(35) H(12) 3.272 1_554
H(35) H(47) 3.502 2_644
H(36) Cl(4) 2.912 2_644
H(36) O(4) 2.753 2_645
H(36) H(11) 3.104 1_554
H(36) H(22) 2.625 2_645
H(36) H(33) 2.940 2_645
H(36) H(40) 3.589 1_455
H(37) O(2) 3.462 1_655
H(37) O(3) 3.075 .
H(37) O(7) 3.508 1_655
H(37) H(3) 2.909 1_654
H(37) H(8) 3.206 .
H(37) H(13) 2.846 .
H(37) H(28) 3.524 1_655
H(37) H(44) 3.187 1_655
H(38) O(2) 2.744 1_655
H(38) O(3) 3.360 .
H(38) C(7) 3.594 1_655
H(38) C(9) 3.589 1_655
H(38) C(29) 3.258 .
H(38) C(30) 3.298 .
H(38) H(1) 2.943 1_655
H(38) H(8) 2.994 .
H(38) H(9) 3.059 .
H(38) H(28) 3.359 1_655
H(39) Cl(4) 3.545 2_744
H(39) C(20) 3.454 2_645
H(39) H(3) 3.428 1_654
H(39) H(20) 3.486 2_645
H(40) C(52) 3.159 2_745
H(40) H(19) 3.140 2_645
H(40) H(32) 2.798 2_745
H(40) H(36) 3.589 1_655
H(40) H(46) 3.351 2_745
H(41) C(28) 3.145 1_655
H(41) C(29) 2.952 1_655
H(41) C(30) 3.029 1_655
H(41) C(31) 3.247 1_655
H(41) C(32) 3.414 1_655
H(41) C(33) 3.381 1_655
H(41) H(8) 3.343 1_655
H(41) H(9) 3.477 1_655
H(41) H(31) 3.514 2_745
H(41) H(32) 3.149 2_745
H(41) H(45) 3.243 2_745
H(41) H(46) 3.390 2_745
H(41) H(48) 3.296 2_745
H(42) O(2) 3.271 1_655
H(42) C(9) 3.539 1_655
H(42) C(27) 3.280 1_655
H(42) C(28) 3.557 1_655
H(42) C(33) 3.546 1_655
H(42) C(68) 3.096 2_745
H(42) H(7) 2.718 1_655
H(42) H(12) 3.594 1_655
H(42) H(28) 3.190 1_655
H(42) H(45) 3.282 2_745
H(42) H(47) 3.062 2_745
H(42) H(48) 2.442 2_745
H(43) Cl(1) 2.99(5) 2_745
H(43) C(17) 3.47(5) 2_645
H(43) C(18) 3.39(5) 2_645
H(43) C(19) 3.43(5) 2_645
H(43) C(20) 3.56(5) 2_645
H(43) H(9) 3.515 .
H(43) H(22) 2.94(7) 2_645
H(43) H(33) 3.464 2_645
H(43) H(46) 3.425 2_745
H(44) O(2) 1.90(6) .
H(44) O(6) 2.81(5) 1_455
H(44) C(1) 3.25(5) .
H(44) C(9) 2.79(5) .
H(44) C(10) 3.37(5) .
H(44) C(15) 3.00(6) .
H(44) C(22) 3.38(5) .
H(44) H(13) 3.24(7) 1_455
H(44) H(16) 2.463 .
H(44) H(17) 3.279 .
H(44) H(26) 3.466 1_455
H(44) H(37) 3.187 1_455
H(45) Cl(3) 3.183 .
H(45) C(63) 3.547 2_755
H(45) C(64) 3.128 2_755
H(45) C(65) 3.076 2_755
H(45) C(66) 3.569 2_755
H(45) C(68) 3.386 .
H(45) H(41) 3.243 2_755
H(45) H(42) 3.282 2_755
H(45) H(48) 2.876 .
H(46) C(18) 3.228 1_655
H(46) C(19) 3.284 1_655
H(46) C(53) 3.321 .
H(46) C(62) 3.594 2_755
H(46) C(63) 3.112 2_755
H(46) C(64) 3.268 2_755
H(46) H(18) 2.809 1_655
H(46) H(19) 2.918 1_655
H(46) H(31) 3.157 .
H(46) H(40) 3.351 2_755
H(46) H(41) 3.390 2_755
H(46) H(43) 3.425 2_755
H(47) C(3) 3.529 2_655
H(47) C(4) 3.448 2_655
H(47) C(5) 3.250 2_655
H(47) C(6) 3.196 2_655
H(47) C(7) 3.273 2_655
H(47) C(8) 3.413 2_655
H(47) H(7) 3.417 2_655
H(47) H(12) 3.327 2_655
H(47) H(35) 3.502 2_654
H(47) H(42) 3.062 2_755
H(48) C(32) 3.321 2_655
H(48) C(33) 3.334 2_655
H(48) C(64) 3.565 2_755
H(48) C(65) 3.109 2_755
H(48) H(11) 3.165 2_655
H(48) H(12) 3.184 2_655
H(48) H(41) 3.296 2_755
H(48) H(42) 2.442 2_755
H(48) H(45) 2.876 .

loop_
_geom_torsion_atom_site_label_1
_geom_torsion_atom_site_label_2
_geom_torsion_atom_site_label_3
_geom_torsion_atom_site_label_4
_geom_torsion
C(2) C(1) C(9) O(2) -170.8(5)
C(2) C(1) C(9) C(8) 5.6(5)
C(9) C(1) C(2) O(1) 176.4(5)
C(9) C(1) C(2) C(3) -5.0(5)
C(2) C(1) C(10) C(11) 53.7(7)
C(2) C(1) C(10) C(15) -120.9(5)
C(10) C(1) C(2) O(1) -65.3(7)
C(10) C(1) C(2) C(3) 113.2(5)
C(2) C(1) C(22) C(23) -118.0(5)
C(2) C(1) C(22) C(27) 61.6(6)
C(22) C(1) C(2) O(1) 59.5(7)
C(22) C(1) C(2) C(3) -121.9(5)
C(9) C(1) C(10) C(11) 164.6(5)
C(9) C(1) C(10) C(15) -9.9(8)
C(10) C(1) C(9) O(2) 74.5(7)
C(10) C(1) C(9) C(8) -109.1(5)
C(9) C(1) C(22) C(23) 131.0(5)
C(9) C(1) C(22) C(27) -49.4(6)
C(22) C(1) C(9) O(2) -55.0(7)
C(22) C(1) C(9) C(8) 121.5(5)
C(10) C(1) C(22) C(23) 2.7(7)
C(10) C(1) C(22) C(27) -177.7(4)
C(22) C(1) C(10) C(11) -67.9(7)
C(22) C(1) C(10) C(15) 117.5(5)
O(1) C(2) C(3) C(4) 0.8(10)
O(1) C(2) C(3) C(8) -178.8(6)
C(1) C(2) C(3) C(4) -177.8(6)
C(1) C(2) C(3) C(8) 2.7(6)
C(2) C(3) C(4) C(5) 177.7(6)
C(2) C(3) C(8) C(7) -176.0(5)
C(2) C(3) C(8) C(9) 1.1(7)
C(4) C(3) C(8) C(7) 4.4(9)
C(4) C(3) C(8) C(9) -178.5(5)
C(8) C(3) C(4) C(5) -2.8(9)
C(3) C(4) C(5) C(6) -1.0(10)
C(4) C(5) C(6) C(7) 3.1(11)
C(5) C(6) C(7) C(8) -1.5(10)
C(6) C(7) C(8) C(3) -2.1(9)
C(6) C(7) C(8) C(9) -178.6(6)
C(3) C(8) C(9) O(2) 172.0(5)
C(3) C(8) C(9) C(1) -4.5(6)
C(7) C(8) C(9) O(2) -11.2(10)
C(7) C(8) C(9) C(1) 172.3(6)
C(1) C(10) C(11) C(12) -177.4(5)
C(1) C(10) C(15) C(14) 179.3(5)
C(11) C(10) C(15) C(14) 4.8(9)
C(15) C(10) C(11) C(12) -2.7(9)
C(10) C(11) C(12) C(13) 0.2(7)
C(11) C(12) C(13) O(4) -176.8(5)
C(11) C(12) C(13) C(14) 0.4(8)
O(4) C(13) C(14) C(15) 178.5(5)
O(4) C(13) C(14) C(16) -4.4(9)
C(12) C(13) C(14) C(15) 1.5(9)
C(12) C(13) C(14) C(16) 178.6(6)
C(13) C(14) C(15) C(10) -4.1(9)
C(13) C(14) C(16) C(17) 121.3(6)
C(13) C(14) C(16) C(21) -57.8(8)
C(15) C(14) C(16) C(17) -61.7(8)
C(15) C(14) C(16) C(21) 119.2(6)
C(16) C(14) C(15) C(10) 178.8(5)
C(14) C(16) C(17) C(18) 179.7(5)
C(14) C(16) C(21) C(20) 179.6(6)
C(17) C(16) C(21) C(20) 0.5(9)
C(21) C(16) C(17) C(18) -1.1(9)
C(16) C(17) C(18) C(19) 2.4(10)
C(17) C(18) C(19) C(20) -2.8(10)
C(18) C(19) C(20) C(21) 2.1(10)
C(19) C(20) C(21) C(16) -1.0(10)
C(1) C(22) C(23) C(24) 178.8(5)
C(1) C(22) C(27) C(26) 179.7(4)
C(23) C(22) C(27) C(26) -0.6(8)
C(27) C(22) C(23) C(24) -0.8(7)
C(22) C(23) C(24) C(25) 1.0(8)
C(23) C(24) C(25) O(3) -179.2(5)
C(23) C(24) C(25) C(26) 0.2(7)
O(3) C(25) C(26) C(27) 177.9(4)
O(3) C(25) C(26) C(28) -1.2(7)
C(24) C(25) C(26) C(27) -1.6(8)
C(24) C(25) C(26) C(28) 179.3(5)
C(25) C(26) C(27) C(22) 1.8(8)
C(25) C(26) C(28) C(29) -38.6(8)
C(25) C(26) C(28) C(33) 142.0(5)
C(27) C(26) C(28) C(29) 142.4(5)
C(27) C(26) C(28) C(33) -37.0(7)
C(28) C(26) C(27) C(22) -179.2(5)
C(26) C(28) C(29) C(30) -179.5(5)
C(26) C(28) C(33) C(32) 177.8(5)
C(29) C(28) C(33) C(32) -1.6(8)
C(33) C(28) C(29) C(30) -0.1(6)
C(28) C(29) C(30) C(31) 2.1(8)
C(29) C(30) C(31) C(32) -2.2(9)
C(30) C(31) C(32) C(33) 0.5(9)
C(31) C(32) C(33) C(28) 1.4(9)
C(35) C(34) C(42) O(6) 174.1(5)
C(35) C(34) C(42) C(41) -5.4(5)
C(42) C(34) C(35) O(5) -177.8(5)
C(42) C(34) C(35) C(36) 2.9(5)
C(35) C(34) C(43) C(44) 119.5(5)
C(35) C(34) C(43) C(48) -59.8(6)
C(43) C(34) C(35) O(5) -61.9(7)
C(43) C(34) C(35) C(36) 118.8(5)
C(35) C(34) C(55) C(56) -54.7(7)
C(35) C(34) C(55) C(60) 120.7(6)
C(55) C(34) C(35) O(5) 64.2(7)
C(55) C(34) C(35) C(36) -115.1(5)
C(42) C(34) C(43) C(44) -129.2(5)
C(42) C(34) C(43) C(48) 51.5(6)
C(43) C(34) C(42) O(6) 58.4(6)
C(43) C(34) C(42) C(41) -121.2(4)
C(42) C(34) C(55) C(56) -166.3(5)
C(42) C(34) C(55) C(60) 9.1(8)
C(55) C(34) C(42) O(6) -70.9(7)
C(55) C(34) C(42) C(41) 109.5(5)
C(43) C(34) C(55) C(56) 67.6(7)
C(43) C(34) C(55) C(60) -117.0(6)
C(55) C(34) C(43) C(44) -2.0(7)
C(55) C(34) C(43) C(48) 178.7(4)
O(5) C(35) C(36) C(37) -1.1(10)
O(5) C(35) C(36) C(41) -178.5(5)
C(34) C(35) C(36) C(37) 178.1(5)
C(34) C(35) C(36) C(41) 0.8(6)
C(35) C(36) C(37) C(38) -178.3(6)
C(35) C(36) C(41) C(40) 178.8(5)
C(35) C(36) C(41) C(42) -4.4(6)
C(37) C(36) C(41) C(40) 1.2(9)
C(37) C(36) C(41) C(42) 178.0(5)
C(41) C(36) C(37) C(38) -1.2(9)
C(36) C(37) C(38) C(39) 2.2(9)
C(37) C(38) C(39) C(40) -3.5(10)
C(38) C(39) C(40) C(41) 3.3(9)
C(39) C(40) C(41) C(36) -2.1(9)
C(39) C(40) C(41) C(42) -178.3(5)
C(36) C(41) C(42) O(6) -173.3(5)
C(36) C(41) C(42) C(34) 6.2(6)
C(40) C(41) C(42) O(6) 3.3(9)
C(40) C(41) C(42) C(34) -177.1(5)
C(34) C(43) C(44) C(45) -179.1(5)
C(34) C(43) C(48) C(47) 179.8(4)
C(44) C(43) C(48) C(47) 0.4(8)
C(48) C(43) C(44) C(45) 0.2(6)
C(43) C(44) C(45) C(46) 0.1(6)
C(44) C(45) C(46) O(7) 176.6(5)
C(44) C(45) C(46) C(47) -1.0(8)
O(7) C(46) C(47) C(48) -176.1(4)
O(7) C(46) C(47) C(49) 4.0(7)
C(45) C(46) C(47) C(48) 1.6(7)
C(45) C(46) C(47) C(49) -178.3(5)
C(46) C(47) C(48) C(43) -1.3(8)
C(46) C(47) C(49) C(50) 40.7(7)
C(46) C(47) C(49) C(54) -141.9(5)
C(48) C(47) C(49) C(50) -139.2(5)
C(48) C(47) C(49) C(54) 38.2(7)
C(49) C(47) C(48) C(43) 178.6(5)
C(47) C(49) C(50) C(51) 179.0(5)
C(47) C(49) C(54) C(53) -177.5(5)
C(50) C(49) C(54) C(53) 0.0(8)
C(54) C(49) C(50) C(51) 1.6(8)
C(49) C(50) C(51) C(52) -2.2(8)
C(50) C(51) C(52) C(53) 1.1(9)
C(51) C(52) C(53) C(54) 0.5(8)
C(52) C(53) C(54) C(49) -1.0(8)
C(34) C(55) C(56) C(57) 174.9(5)
C(34) C(55) C(60) C(59) -173.0(5)
C(56) C(55) C(60) C(59) 2.5(9)
C(60) C(55) C(56) C(57) -0.8(9)
C(55) C(56) C(57) C(58) -1.6(10)
C(56) C(57) C(58) O(8) -177.6(5)
C(56) C(57) C(58) C(59) 2.3(10)
O(8) C(58) C(59) C(60) 179.3(5)
O(8) C(58) C(59) C(61) -2.4(10)
C(57) C(58) C(59) C(60) -0.6(9)
C(57) C(58) C(59) C(61) 177.8(6)
C(58) C(59) C(60) C(55) -1.8(9)
C(58) C(59) C(61) C(62) 53.6(8)
C(58) C(59) C(61) C(66) -129.8(6)
C(60) C(59) C(61) C(62) -128.1(6)
C(60) C(59) C(61) C(66) 48.5(8)
C(61) C(59) C(60) C(55) 179.8(4)
C(59) C(61) C(62) C(63) -180.0(5)
C(59) C(61) C(66) C(65) -179.6(6)
C(62) C(61) C(66) C(65) -3.0(10)
C(66) C(61) C(62) C(63) 3.4(9)
C(61) C(62) C(63) C(64) -5.5(10)
C(62) C(63) C(64) C(65) 7.1(12)
C(63) C(64) C(65) C(66) -6.2(11)
C(64) C(65) C(66) C(61) 4.2(10)
